data_4338515
loop_
_publ_author_name
'Yeon, Jeongho'
'Smith, Mark D.'
'Tapp, Joshua'
'M\"oller, Angela'
'Zur Loye, Hans-Conrad'

_publ_section_title
;
 Mild Hydrothermal Crystal Growth, Structure, and Magnetic Properties of
 Ternary U(IV) Containing Fluorides: LiUF5, KU2F9, K7U6F31, RbUF5, RbU2F9,
 and RbU3F13.
;
_journal_issue 12
_journal_name_full 'Inorganic chemistry'
_journal_page_first 6289
_journal_page_last 6298
_journal_paper_doi 10.1021/ic5008507
_journal_volume 53
_journal_year 2014
_chemical_formula_moiety 'F9 Rb U2'
_chemical_formula_sum 'F9 Rb U2'
_chemical_formula_weight 732.53
_chemical_name_systematic
;
 ? 
;
_space_group_crystal_system orthorhombic
_space_group_IT_number 62
_space_group_name_Hall '-P 2ac 2n'
_space_group_name_H-M_alt 'P n m a'
_symmetry_space_group_name_Hall '-P 2ac 2n'
_symmetry_space_group_name_H-M 'P n m a'
_atom_sites_solution_primary direct
_atom_sites_solution_secondary difmap
_audit_creation_date 2012-10-18
_audit_creation_method
;
  Olex2 1.2
  (compiled May  9 2012 12:37:22, GUI svn.r4230)
;
_cell_angle_alpha 90.00
_cell_angle_beta 90.00
_cell_angle_gamma 90.00
_cell_formula_units_Z 4
_cell_length_a 8.7330(8)
_cell_length_b 11.6754(10)
_cell_length_c 7.0304(6)
_cell_measurement_reflns_used 6730
_cell_measurement_temperature 100(2)
_cell_measurement_theta_max 36.23
_cell_measurement_theta_min 3.38
_cell_volume 716.83(11)
_computing_cell_refinement 'SAINT-Plus Version 6.45 (Bruker, 2001)'
_computing_data_collection 'SMART Version 5.625 (Bruker, 2001)'
_computing_data_reduction 'SAINT-Plus Version 6.45 (Bruker, 2001)'
_computing_molecular_graphics
;
O. V. Dolomanov, L. J. Bourhis, R. J. Gildea, J. A. K. Howard and H. Puschmann,
OLEX2: a complete structure solution, refinement and analysis program.
J. Appl. Cryst. (2009). 42, 339-341.
;
_computing_publication_material
;
O. V. Dolomanov, L. J. Bourhis, R. J. Gildea, J. A. K. Howard and H. Puschmann,
OLEX2: a complete structure solution, refinement and analysis program.
J. Appl. Cryst. (2009). 42, 339-341.
;
_computing_structure_refinement
;
SHELXL, G.M. Sheldrick, Acta Cryst.
(2008). A64, 112-122
;
_computing_structure_solution 'SHELXS97 (Sheldrick, 1997)'
_diffrn_ambient_temperature 100(2)
_diffrn_measured_fraction_theta_full 0.997
_diffrn_measured_fraction_theta_max 0.997
_diffrn_measurement_device_type 'CCD area detector'
_diffrn_measurement_method 'phi and omega scans'
_diffrn_radiation_monochromator graphite
_diffrn_radiation_type MoK\a
_diffrn_radiation_wavelength 0.71073
_diffrn_reflns_av_R_equivalents 0.0511
_diffrn_reflns_av_unetI/netI 0.0266
_diffrn_reflns_limit_h_max 12
_diffrn_reflns_limit_h_min -14
_diffrn_reflns_limit_k_max 19
_diffrn_reflns_limit_k_min -19
_diffrn_reflns_limit_l_max 11
_diffrn_reflns_limit_l_min -11
_diffrn_reflns_number 21276
_diffrn_reflns_theta_full 36.30
_diffrn_reflns_theta_max 36.30
_diffrn_reflns_theta_min 3.38
_diffrn_source 'sealed tube'
_diffrn_source_current 38.0
_diffrn_source_power 1.786
_diffrn_source_target Mo
_diffrn_source_voltage 47.0
_exptl_absorpt_coefficient_mu 51.986
_exptl_absorpt_correction_T_max 1
_exptl_absorpt_correction_T_min 0.331202
_exptl_absorpt_correction_type multi-scan
_exptl_absorpt_process_details
;
SADABS v.2.10 (Bruker,2003) was used for absorption correction.
R(int) was 0.0997 before and 0.0473 after correction.
The Ratio of minimum to maximum transmission is 0.3312.
The \l/2 correction factor is 0.0015.
;
_exptl_crystal_colour green
_exptl_crystal_colour_primary green
_exptl_crystal_density_diffrn 6.788
_exptl_crystal_density_method 'not measured'
_exptl_crystal_description blade
_exptl_crystal_F_000 1208
_exptl_crystal_size_max 0.1
_exptl_crystal_size_mid 0.08
_exptl_crystal_size_min 0.07
_refine_diff_density_max 2.940
_refine_diff_density_min -3.697
_refine_diff_density_rms 0.488
_refine_ls_extinction_coef 0.00218(15)
_refine_ls_extinction_expression Fc^*^=kFc[1+0.001xFc^2^\l^3^/sin(2\q)]^-1/4^
_refine_ls_extinction_method SHELXL
_refine_ls_goodness_of_fit_ref 1.146
_refine_ls_matrix_type full
_refine_ls_number_parameters 59
_refine_ls_number_reflns 1804
_refine_ls_number_restraints 0
_refine_ls_restrained_S_all 1.146
_refine_ls_R_factor_all 0.0351
_refine_ls_R_factor_gt 0.0301
_refine_ls_shift/su_max 0.000
_refine_ls_shift/su_mean 0.000
_refine_ls_structure_factor_coef Fsqd
_refine_ls_weighting_details 'calc w=1/[\s^2^(Fo^2^)+(0.0358P)^2^+6.7368P] where P=(Fo^2^+2Fc^2^)/3'
_refine_ls_weighting_scheme calc
_refine_ls_wR_factor_gt 0.0725
_refine_ls_wR_factor_ref 0.0743
_reflns_number_gt 1629
_reflns_number_total 1804
_reflns_threshold_expression >2sigma(I)
_cod_data_source_file ic5008507_si_002.cif
_cod_data_source_block RbU2F9
_cod_depositor_comments 'Adding full bibliography for 4338511--4338516.cif.'
_cod_database_code 4338515

loop_
_space_group_symop_id
_space_group_symop_operation_xyz
1 'x, y, z'
2 '-x+1/2, -y, z+1/2'
3 'x+1/2, -y+1/2, -z+1/2'
4 '-x, y+1/2, -z'
5 '-x, -y, -z'
6 'x-1/2, y, -z-1/2'
7 '-x-1/2, y-1/2, z-1/2'
8 'x, -y-1/2, z'

loop_
_atom_site_label
_atom_site_type_symbol
_atom_site_fract_x
_atom_site_fract_y
_atom_site_fract_z
_atom_site_U_iso_or_equiv
_atom_site_adp_type
_atom_site_occupancy
_atom_site_symmetry_multiplicity
_atom_site_calc_flag
_atom_site_refinement_flags
U1 U 0.32506(2) 0.448448(15) 0.14965(2) 0.00550(8) Uani 1 1 d .
Rb1 Rb 0.46713(9) 0.2500 0.63455(10) 0.00898(13) Uani 1 2 d S
F1 F 0.4935(4) 0.5967(3) 0.0719(5) 0.0096(6) Uani 1 1 d .
F2 F 0.2871(4) 0.4067(3) 0.4650(5) 0.0085(5) Uani 1 1 d .
F3 F 0.2783(4) 0.6046(3) 0.3506(4) 0.0090(6) Uani 1 1 d .
F4 F 0.0646(4) 0.4219(3) 0.1941(5) 0.0102(6) Uani 1 1 d .
F5 F 0.3237(5) 0.2500 0.1596(6) 0.0075(8) Uani 1 2 d S

loop_
_atom_site_aniso_label
_atom_site_aniso_U_11
_atom_site_aniso_U_22
_atom_site_aniso_U_33
_atom_site_aniso_U_23
_atom_site_aniso_U_13
_atom_site_aniso_U_12
U1 0.00448(11) 0.00549(10) 0.00654(10) 0.00001(5) 0.00020(5) -0.00003(5)
Rb1 0.0085(3) 0.0066(3) 0.0119(3) 0.000 -0.0025(2) 0.000
F1 0.0081(14) 0.0106(15) 0.0100(13) -0.0015(11) -0.0008(11) -0.0006(11)
F2 0.0068(13) 0.0089(14) 0.0098(13) 0.0007(10) 0.0013(11) -0.0003(11)
F3 0.0096(14) 0.0076(14) 0.0097(13) -0.0006(10) 0.0010(10) -0.0002(12)
F4 0.0058(14) 0.0147(15) 0.0100(12) 0.0008(12) -0.0003(11) 0.0007(12)
F5 0.010(2) 0.0036(18) 0.0092(18) 0.000 -0.0011(15) 0.000

loop_
_atom_type_symbol
_atom_type_description
_atom_type_scat_dispersion_real
_atom_type_scat_dispersion_imag
_atom_type_scat_source
F F 0.0171 0.0103 'International Tables Vol C Tables 4.2.6.8 and 6.1.1.4'
Rb Rb -0.9393 2.9676 'International Tables Vol C Tables 4.2.6.8 and 6.1.1.4'
U U -9.6767 9.6646 'International Tables Vol C Tables 4.2.6.8 and 6.1.1.4'

loop_
_geom_angle_atom_site_label_1
_geom_angle_atom_site_label_2
_geom_angle_atom_site_label_3
_geom_angle
_geom_angle_site_symmetry_1
_geom_angle_site_symmetry_3
U1 U1 U1 130.367(10) 5_665 2_565
U1 U1 U1 126.290(11) 2_565 2_564
U1 U1 U1 71.643(7) 5_665 2_564
F1 U1 U1 31.99(8) . 5_665
F1 U1 U1 155.49(8) 5_665 2_565
F1 U1 U1 76.96(8) . 2_564
F1 U1 U1 72.11(8) 5_665 2_564
F1 U1 U1 101.07(8) . 2_565
F1 U1 U1 32.81(9) 5_665 5_665
F1 U1 F1 64.80(14) 5_665 .
F1 U1 F2 66.38(11) . 2_564
F1 U1 F2 94.50(12) 5_665 2_564
F1 U1 F2 135.28(12) 5_665 .
F1 U1 F3 135.39(12) 5_665 .
F1 U1 F3 103.05(12) . 2_564
F1 U1 F3 66.36(12) 5_665 2_564
F1 U1 F3 71.00(12) . .
F1 U1 F4 71.04(11) 5_665 6_656
F1 U1 F4 69.60(12) . 6_656
F1 U1 F4 137.95(12) 5_665 .
F1 U1 F5 78.09(14) 5_665 .
F2 U1 U1 78.82(8) 2_564 5_665
F2 U1 U1 134.44(8) . 5_665
F2 U1 U1 32.29(8) . 2_565
F2 U1 U1 31.48(8) 2_564 2_564
F2 U1 U1 97.73(8) 2_564 2_565
F2 U1 U1 151.52(8) . 2_564
F2 U1 F1 118.33(11) . .
F2 U1 F2 128.87(8) . 2_564
F2 U1 F3 138.30(12) . 2_564
F2 U1 F3 63.72(12) . .
F2 U1 F3 62.53(12) 2_564 2_564
F2 U1 F4 72.50(12) . .
F2 U1 F4 69.75(12) . 6_656
F2 U1 F4 135.66(12) 2_564 6_656
F2 U1 F5 75.98(14) . .
F3 U1 U1 33.06(8) 2_564 2_564
F3 U1 U1 138.12(9) 2_564 2_565
F3 U1 U1 102.82(9) . 5_665
F3 U1 U1 33.49(8) . 2_565
F3 U1 U1 84.28(9) 2_564 5_665
F3 U1 U1 104.02(8) . 2_564
F3 U1 F2 72.54(12) . 2_564
F3 U1 F3 132.22(6) . 2_564
F3 U1 F4 88.64(12) . 6_656
F3 U1 F4 135.16(12) 2_564 6_656
F4 U1 U1 66.49(8) 6_656 5_665
F4 U1 U1 66.03(9) . 2_565
F4 U1 U1 137.99(8) 6_656 2_564
F4 U1 U1 80.48(8) . 2_564
F4 U1 U1 152.03(9) . 5_665
F4 U1 U1 85.45(8) 6_656 2_565
F4 U1 F1 138.48(12) . .
F4 U1 F2 76.19(12) . 2_564
F4 U1 F3 73.20(12) . 2_564
F4 U1 F3 81.45(13) . .
F4 U1 F4 141.47(7) . 6_656
F4 U1 F5 81.80(15) . .
F5 U1 U1 109.19(11) . 5_665
F5 U1 U1 106.07(11) . 2_565
F5 U1 U1 109.31(11) . 2_564
F5 U1 F1 138.65(14) . .
F5 U1 F2 137.32(13) . 2_564
F5 U1 F3 76.33(14) . 2_564
F5 U1 F3 139.36(14) . .
F5 U1 F4 81.98(14) . 6_656
F1 Rb1 U1 30.55(7) 5_666 5_666
F1 Rb1 U1 102.60(7) 4_646 5_666
F1 Rb1 F1 81.11(14) 5_666 4_646
F1 Rb1 F3 50.86(9) 5_666 2_565
F1 Rb1 F3 50.86(9) 4_646 7_656
F1 Rb1 F3 105.49(10) 4_646 5_666
F1 Rb1 F3 58.57(10) 5_666 5_666
F1 Rb1 F3 94.27(9) 5_666 7_656
F1 Rb1 F3 58.57(10) 4_646 4_646
F1 Rb1 F3 94.27(9) 4_646 2_565
F1 Rb1 F3 105.49(10) 5_666 4_646
F1 Rb1 F4 157.28(10) 4_646 6_656
F1 Rb1 F4 95.79(10) 5_666 6_656
F1 Rb1 F4 157.28(10) 5_666 3
F1 Rb1 F4 95.79(10) 4_646 3
F1 Rb1 F5 138.21(7) 5_666 .
F1 Rb1 F5 138.21(7) 4_646 .
F2 Rb1 U1 166.62(7) 8_565 5_666
F2 Rb1 U1 81.03(7) . 5_666
F2 Rb1 F1 147.90(10) . 4_646
F2 Rb1 F1 147.90(10) 8_565 5_666
F2 Rb1 F1 87.88(10) . 5_666
F2 Rb1 F1 87.88(10) 8_565 4_646
F2 Rb1 F2 85.68(14) 8_565 .
F2 Rb1 F3 153.24(10) 8_565 5_666
F2 Rb1 F3 56.34(9) . 2_565
F2 Rb1 F3 100.59(10) 8_565 2_565
F2 Rb1 F3 100.59(10) . 7_656
F2 Rb1 F3 93.92(10) . 5_666
F2 Rb1 F3 153.24(10) . 4_646
F2 Rb1 F3 56.34(9) 8_565 7_656
F2 Rb1 F3 93.92(10) 8_565 4_646
F2 Rb1 F4 53.47(9) 8_565 3
F2 Rb1 F4 105.30(10) . 3
F2 Rb1 F4 53.47(9) . 6_656
F2 Rb1 F4 105.30(10) 8_565 6_656
F2 Rb1 F5 51.69(8) 8_565 .
F2 Rb1 F5 51.69(8) . .
F3 Rb1 U1 124.74(6) 7_656 5_666
F3 Rb1 U1 70.67(7) 2_565 5_666
F3 Rb1 U1 31.08(7) 5_666 5_666
F3 Rb1 U1 98.63(8) 4_646 5_666
F3 Rb1 F3 101.37(10) 4_646 7_656
F3 Rb1 F3 101.37(10) 5_666 2_565
F3 Rb1 F3 74.65(15) 5_666 4_646
F3 Rb1 F3 65.74(13) 7_656 2_565
F3 Rb1 F3 148.79(4) 4_646 2_565
F3 Rb1 F3 148.79(4) 5_666 7_656
F3 Rb1 F4 55.33(9) 4_646 3
F3 Rb1 F4 101.38(10) 5_666 3
F3 Rb1 F4 101.19(9) 2_565 6_656
F3 Rb1 F4 151.62(9) 7_656 6_656
F3 Rb1 F4 101.19(9) 7_656 3
F3 Rb1 F4 151.62(9) 2_565 3
F3 Rb1 F4 101.38(10) 4_646 6_656
F3 Rb1 F4 55.33(9) 5_666 6_656
F3 Rb1 F5 108.29(9) 4_646 .
F3 Rb1 F5 108.29(9) 5_666 .
F3 Rb1 F5 102.37(9) 2_565 .
F3 Rb1 F5 102.37(9) 7_656 .
F4 Rb1 U1 67.73(6) 6_656 5_666
F4 Rb1 U1 132.06(7) 3 5_666
F4 Rb1 F4 78.37(13) 3 6_656
F4 Rb1 F5 54.06(8) 6_656 .
F4 Rb1 F5 54.06(8) 3 .
F5 Rb1 U1 119.02(3) . 5_666
U1 F1 U1 115.20(14) 5_665 .
U1 F1 Rb1 112.64(12) . 5_666
U1 F1 Rb1 125.05(14) 5_665 5_666
U1 F2 U1 116.23(14) . 2_565
U1 F2 Rb1 119.27(13) 2_565 .
U1 F2 Rb1 119.22(13) . .
U1 F3 U1 113.45(14) . 2_565
U1 F3 Rb1 110.84(13) . 5_666
U1 F3 Rb1 115.33(12) 2_565 5_666
U1 F3 Rb1 104.42(11) . 2_564
U1 F3 Rb1 108.17(13) 2_565 2_564
Rb1 F3 Rb1 103.49(11) 5_666 2_564
U1 F4 U1 155.06(17) . 6_556
U1 F4 Rb1 104.44(12) . 6_556
U1 F4 Rb1 100.50(11) 6_556 6_556
U1 F5 U1 176.5(2) 8_565 .
U1 F5 Rb1 91.52(11) 8_565 .
U1 F5 Rb1 91.52(11) . .

loop_
_geom_bond_atom_site_label_1
_geom_bond_atom_site_label_2
_geom_bond_distance
_geom_bond_site_symmetry_2
U1 F1 2.284(3) 5_665
U1 F1 2.336(3) .
U1 F2 2.294(3) .
U1 F2 2.346(3) 2_564
U1 F3 2.343(3) .
U1 F3 2.370(3) 2_564
U1 F4 2.383(3) 6_656
U1 F4 2.317(3) .
U1 F5 2.3180(3) .
Rb1 F1 2.754(3) 5_666
Rb1 F1 2.754(3) 4_646
Rb1 F2 2.691(3) .
Rb1 F2 2.691(3) 8_565
Rb1 F3 2.799(4) 4_646
Rb1 F3 2.799(4) 5_666
Rb1 F3 3.127(4) 2_565
Rb1 F3 3.127(4) 7_656
Rb1 F4 3.177(4) 3
Rb1 F4 3.177(4) 6_656
Rb1 F5 3.566(4) .
F1 U1 2.284(3) 5_665
F1 Rb1 2.754(3) 5_666
F2 U1 2.346(3) 2_565
F3 U1 2.370(3) 2_565
F3 Rb1 2.799(4) 5_666
F3 Rb1 3.127(4) 2_564
F4 U1 2.383(3) 6_556
F4 Rb1 3.177(4) 6_556
F5 U1 2.3180(3) 8_565
